data_4101910
loop_
_publ_author_name
'Fiona R. Kizewski'
'Paul Boyle'
'Dean Hesterberg'
'James D. Martin'

_publ_contact_author_address
;
 Department of Chemistry, North Carolina State University, Raleigh, NC 27695
;
_publ_contact_author_email jdmartin@ncsu.edu
_publ_contact_author_fax 919-515-8909
_publ_contact_author_name 'James D. Martin'
_publ_contact_author_phone 919-515-3402
_publ_section_title
;
 Mixed Anion (Phosphate/Oxalate) Bonding to Iron(III) Materials
;
_journal_name_full 'Journal of the American Chemical Society'
_journal_page_first 2301
_journal_page_last 2308
_journal_paper_doi 10.1021/ja908807b
_journal_volume 132
_journal_year 2010
_chemical_formula_moiety 'C10 H24 Fe5 N4 O40 P8 '
_chemical_formula_sum 'C10 H24 Fe5 N4 O40 P8'
_chemical_formula_weight 1367.31
_chemical_name_systematic ?
_space_group_IT_number 2
_symmetry_cell_setting triclinic
_symmetry_space_group_name_Hall '-P 1'
_symmetry_space_group_name_H-M 'P -1'
_cell_angle_alpha 73.7900(15)
_cell_angle_beta 71.6838(14)
_cell_angle_gamma 79.3001(13)
_cell_formula_units_Z 1
_cell_length_a 9.7851(3)
_cell_length_b 9.8986(3)
_cell_length_c 10.7420(3)
_cell_measurement_reflns_used 9933
_cell_measurement_temperature 173
_cell_measurement_theta_max 28.81
_cell_measurement_theta_min 2.56
_cell_volume 942.99(5)
_computing_cell_refinement SAINT
_computing_data_collection Apex2
_computing_data_reduction SAINT
_computing_molecular_graphics NRCVAX
_computing_publication_material cif2tables.py
_computing_structure_refinement 'NRCVAX LSTSQ'
_computing_structure_solution XS
_diffrn_ambient_temperature 173
_diffrn_measured_fraction_theta_full 0.99
_diffrn_measurement_device 'Bruker-Nonius X8 Apex2'
_diffrn_measurement_method 'omega and phi scans'
_diffrn_radiation_monochromator graphite
_diffrn_radiation_source 'xray tube'
_diffrn_radiation_type 'Molybdenum K\a'
_diffrn_radiation_wavelength 0.71073
_diffrn_reflns_av_R_equivalents 0.041
_diffrn_reflns_limit_h_max 13
_diffrn_reflns_limit_h_min -13
_diffrn_reflns_limit_k_max 13
_diffrn_reflns_limit_k_min -13
_diffrn_reflns_limit_l_max 14
_diffrn_reflns_limit_l_min -14
_diffrn_reflns_number 43798
_diffrn_reflns_theta_full 28.99
_diffrn_reflns_theta_max 28.99
_diffrn_reflns_theta_min 0.997
_exptl_absorpt_coefficient_mu 2.36
_exptl_absorpt_correction_T_max 1.0000
_exptl_absorpt_correction_T_min 0.9032
_exptl_absorpt_correction_type multi-scan
_exptl_absorpt_process_details SADABS
_exptl_crystal_colour colorless
_exptl_crystal_density_diffrn 2.408
_exptl_crystal_description prism
_exptl_crystal_F_000 685.10
_exptl_crystal_size_max 0.10
_exptl_crystal_size_mid 0.08
_exptl_crystal_size_min 0.05
_refine_diff_density_max 1.090
_refine_diff_density_min -0.720
_refine_ls_goodness_of_fit_ref 1.48
_refine_ls_hydrogen_treatment constr
_refine_ls_matrix_type full
_refine_ls_number_parameters 304
_refine_ls_number_reflns 4456
_refine_ls_R_factor_all 0.044
_refine_ls_R_factor_gt 0.037
_refine_ls_shift/su_max 0.000
_refine_ls_structure_factor_coef F
_refine_ls_weighting_details '1/(\s^2^(F)+0.0005F^2^) '
_refine_ls_weighting_scheme sigma
_refine_ls_wR_factor_all 0.051
_refine_ls_wR_factor_ref 0.051
_reflns_number_gt 4456
_reflns_number_total 5002
_reflns_threshold_expression 'Inet > 1.0\s(Inet)'
_cod_data_source_file ja908807b_si_002.cif
_cod_data_source_block x08023
_cod_depositor_comments
;
 Changing the _atom_site_occupancy data item value from '.' to '1'
 for all fully occupied atom sites.

 Antanas Vaitkus,
 2017-02-19
;
_cod_original_formula_sum 'C10 H24 Fe5 N4 O40 P8 '
_cod_database_code 4101910

loop_
_symmetry_equiv_pos_as_xyz
x,y,z
-x,-y,-z

loop_
_atom_site_label
_atom_site_fract_x
_atom_site_fract_y
_atom_site_fract_z
_atom_site_U_iso_or_equiv
_atom_site_adp_type
_atom_site_calc_flag
_atom_site_refinement_flags
_atom_site_type_symbol
_atom_site_occupancy
Fe1 0.00000 0.00000 0.00000 0.0058(3) Uani ? S Fe 1
Fe2 -0.14078(4) 0.37441(4) 0.22905(4) 0.0061(2) Uani ? . Fe 1
Fe3 0.37769(4) -0.09670(4) 0.24490(4) 0.0063(2) Uani ? . Fe 1
P1 0.06011(8) 0.07087(8) 0.26101(8) 0.0063(4) Uani ? . P 1
P2 -0.06026(8) 0.34616(8) -0.08176(8) 0.0070(4) Uani ? . P 1
P3 -0.39350(8) 0.63163(8) 0.17673(8) 0.0084(4) Uani ? . P 1
P4 0.36104(8) -0.10483(8) -0.06647(8) 0.0062(4) Uani ? . P 1
O1 0.0402(2) -0.0113(2) 0.1683(2) 0.0098(11) Uani ? . O 1
O2 0.0230(2) 0.2314(2) 0.2139(2) 0.0094(11) Uani ? . O 1
O3 0.2176(2) 0.0510(2) 0.2664(2) 0.0083(11) Uani ? . O 1
O4 -0.0411(2) 0.0133(2) 0.4023(2) 0.0098(12) Uani ? . O 1
O5 0.0415(2) 0.2099(2) -0.0720(2) 0.0097(11) Uani ? . O 1
O6 -0.1654(2) 0.3646(2) 0.0541(2) 0.0083(11) Uani ? . O 1
O7 0.0193(2) 0.4741(2) -0.1529(2) 0.0116(11) Uani ? . O 1
O8 -0.1659(2) 0.3451(2) -0.1677(2) 0.0148(12) Uani ? . O 1
O9 -0.3169(2) 0.5098(2) 0.2564(2) 0.0110(11) Uani ? . O 1
O10 0.5226(2) -0.2657(2) 0.2602(2) 0.0150(12) Uani ? . O 1
O11 -0.4940(2) 0.5688(2) 0.1229(2) 0.0154(12) Uani ? . O 1
O12 -0.2881(2) 0.7092(2) 0.0426(2) 0.0153(12) Uani ? . O 1
O13 0.2111(2) -0.0520(2) -0.0847(2) 0.0087(11) Uani ? . O 1
O14 0.3737(2) -0.1075(2) 0.0701(2) 0.0111(11) Uani ? . O 1
O15 0.4745(2) -0.0282(2) -0.1843(2) 0.0112(11) Uani ? . O 1
O16 0.3998(2) -0.2653(2) -0.0793(2) 0.0101(12) Uani ? . O 1
O17 -0.2848(2) 0.2230(2) 0.3410(2) 0.0097(11) Uani ? . O 1
O18 0.3823(2) -0.1086(2) 0.4453(2) 0.0100(11) Uani ? . O 1
O19 -0.1404(2) 0.3645(2) 0.4260(2) 0.0100(11) Uani ? . O 1
O20 0.2266(2) -0.2429(2) 0.3603(2) 0.0108(11) Uani ? . O 1
C1 -0.3024(3) 0.1947(3) 0.4661(3) 0.0083(14) Uani ? . C 1
C2 -0.2153(3) 0.2751(3) 0.5158(3) 0.0088(15) Uani ? . C 1
N1 0.7364(3) 0.8941(3) 0.3656(3) 0.0203(17) Uani ? . N 1
N2 0.7016(3) 0.6580(3) 0.7860(3) 0.0199(16) Uani ? . N 1
C3 0.7749(4) 0.7402(4) 0.4039(4) 0.025(2) Uani ? . C 1
C4 0.8008(4) 0.6905(4) 0.5396(4) 0.025(2) Uani ? . C 1
C5 0.6679(4) 0.7049(4) 0.6513(4) 0.026(2) Uani ? . C 1
H1a 0.721 0.918 0.287 0.0294 Uiso ? . H 1
H1b 0.659 0.918 0.424 0.0294 Uiso ? . H 1
H1c 0.806 0.936 0.364 0.0294 Uiso ? . H 1
H2a 0.624 0.667 0.850 0.0296 Uiso ? . H 1
H2b 0.738 0.571 0.798 0.0296 Uiso ? . H 1
H2c 0.763 0.710 0.786 0.0296 Uiso ? . H 1
H3a 0.696 0.694 0.405 0.0344 Uiso ? . H 1
H3b 0.861 0.715 0.338 0.0344 Uiso ? . H 1
H4a 0.870 0.746 0.542 0.0340 Uiso ? . H 1
H4b 0.840 0.593 0.553 0.0340 Uiso ? . H 1
H5a 0.627 0.802 0.638 0.0362 Uiso ? . H 1
H5b 0.599 0.647 0.651 0.0362 Uiso ? . H 1

loop_
_atom_site_aniso_label
_atom_site_aniso_U_11
_atom_site_aniso_U_22
_atom_site_aniso_U_33
_atom_site_aniso_U_12
_atom_site_aniso_U_13
_atom_site_aniso_U_23
_atom_site_aniso_type_symbol
Fe1 0.0058(3) 0.0061(3) 0.0057(3) -0.0008(2) -0.0015(2) -0.0017(2) Fe
Fe2 0.00584(20) 0.0055(2) 0.0064(2) -0.00038(16) -0.00136(16) -0.00091(17) Fe
Fe3 0.0056(2) 0.0063(2) 0.0065(2) -0.00087(16) -0.00121(16) -0.00114(17) Fe
P1 0.0054(3) 0.0073(4) 0.0061(4) 0.0003(3) -0.0015(3) -0.0019(3) P
P2 0.0076(3) 0.0068(4) 0.0067(4) -0.0024(3) -0.0013(3) -0.0014(3) P
P3 0.0078(4) 0.0076(4) 0.0094(4) 0.0005(3) -0.0028(3) -0.0016(3) P
P4 0.0049(3) 0.0070(4) 0.0067(4) -0.0011(3) -0.0013(3) -0.0015(3) P
O1 0.0089(10) 0.0126(11) 0.0104(11) -0.0001(8) -0.0045(8) -0.0051(9) O
O2 0.0082(10) 0.0069(10) 0.0102(11) 0.0019(8) -0.0011(8) -0.0010(9) O
O3 0.0058(9) 0.0083(10) 0.0122(11) 0.0003(8) -0.0042(8) -0.0033(9) O
O4 0.0077(10) 0.0159(11) 0.0052(11) -0.0019(8) -0.0010(8) -0.0019(9) O
O5 0.0094(10) 0.0073(10) 0.0111(11) -0.0013(8) -0.0005(9) -0.0024(9) O
O6 0.0086(10) 0.0091(10) 0.0075(11) -0.0010(8) -0.0024(8) -0.0023(8) O
O7 0.0123(10) 0.0086(11) 0.0124(12) -0.0042(8) -0.0009(9) -0.0009(9) O
O8 0.0152(11) 0.0192(12) 0.0142(12) -0.0038(10) -0.0078(10) -0.0049(10) O
O9 0.0105(10) 0.0101(11) 0.0108(11) 0.0033(8) -0.0030(9) -0.0027(9) O
O10 0.0173(11) 0.0125(11) 0.0147(12) 0.0069(9) -0.0072(10) -0.0049(10) O
O11 0.0177(11) 0.0095(11) 0.0240(13) -0.0022(9) -0.0129(10) -0.0031(10) O
O12 0.0132(11) 0.0180(12) 0.0103(12) -0.0041(9) -0.0021(9) 0.0037(10) O
O13 0.0063(9) 0.0112(11) 0.0088(11) 0.0000(8) -0.0019(8) -0.0032(9) O
O14 0.0098(10) 0.0162(12) 0.0093(11) -0.0011(9) -0.0034(9) -0.0053(9) O
O15 0.0090(10) 0.0149(11) 0.0091(11) -0.0067(9) -0.0006(8) -0.0006(9) O
O16 0.0095(10) 0.0074(10) 0.0139(12) -0.0002(8) -0.0038(9) -0.0031(9) O
O17 0.0097(10) 0.0103(11) 0.0093(11) -0.0007(8) -0.0032(9) -0.0021(9) O
O18 0.0109(10) 0.0097(11) 0.0089(11) -0.0044(8) -0.0029(9) 0.0009(9) O
O19 0.0113(10) 0.0092(11) 0.0080(11) -0.0042(8) -0.0017(9) 0.0013(9) O
O20 0.0127(10) 0.0109(11) 0.0083(11) -0.0038(9) -0.0021(9) -0.0010(9) O
C1 0.0082(13) 0.0063(14) 0.0091(15) 0.0009(11) -0.0030(11) -0.0004(12) C
C2 0.0076(13) 0.0066(14) 0.0111(16) 0.0010(11) -0.0030(12) -0.0010(12) C
N1 0.0182(14) 0.0242(16) 0.0159(16) -0.0046(12) -0.0059(12) 0.0020(13) N
N2 0.0236(15) 0.0193(15) 0.0160(16) -0.0081(12) -0.0022(12) -0.0029(13) N
C3 0.037(2) 0.0160(18) 0.020(2) -0.0006(16) -0.0070(17) -0.0035(15) C
C4 0.0255(19) 0.025(2) 0.021(2) -0.0012(16) -0.0035(16) -0.0057(16) C
C5 0.0249(19) 0.026(2) 0.028(2) -0.0027(16) -0.0118(17) -0.0043(17) C

loop_
_atom_type_symbol
_atom_type_description
_atom_type_scat_dispersion_real
_atom_type_scat_dispersion_imag
_atom_type_scat_source
C ? 0.003 0.002 'International Tables Vol. IV Table 2.2B'
H ? 0.000 0.000 'International Tables Vol. IV Table 2.2B'
Fe ? 0.346 0.844 'International Tables Vol. IV Table 2.2B'
N ? 0.006 0.003 'International Tables Vol. IV Table 2.2B'
O ? 0.011 0.006 'International Tables Vol. IV Table 2.2B'
P ? 0.102 0.094 'International Tables Vol. IV Table 2.2B'

loop_
_geom_angle_atom_site_label_1
_geom_angle_atom_site_label_2
_geom_angle_atom_site_label_3
_geom_angle
_geom_angle_site_symmetry_1
_geom_angle_site_symmetry_2
_geom_angle_site_symmetry_3
_geom_angle_publ_flag
O1 Fe1 O1 180.0 ? ? 2_555 ?
O1 Fe1 O5 91.69(8) ? ? ? ?
O1 Fe1 O5 88.31(8) ? ? 2_555 ?
O1 Fe1 O13 90.35(8) ? ? ? ?
O1 Fe1 O13 89.65(8) ? ? 2_555 ?
O1 Fe1 O5 88.31(8) 2_555 ? ? ?
O1 Fe1 O5 91.69(8) 2_555 ? 2_555 ?
O1 Fe1 O13 89.65(8) 2_555 ? ? ?
O1 Fe1 O13 90.35(8) 2_555 ? 2_555 ?
O5 Fe1 O5 180.0 ? ? 2_555 ?
O5 Fe1 O13 87.29(8) ? ? ? ?
O5 Fe1 O13 92.71(8) ? ? 2_555 ?
O5 Fe1 O13 92.71(8) 2_555 ? ? ?
O5 Fe1 O13 87.29(8) 2_555 ? 2_555 ?
O13 Fe1 O13 180.0 ? ? 2_555 ?
O2 Fe2 O6 91.42(9) ? ? ? ?
O2 Fe2 O7 92.63(9) ? ? 2_565 ?
O2 Fe2 O9 175.50(9) ? ? ? ?
O2 Fe2 O17 91.94(8) ? ? ? ?
O2 Fe2 O19 89.97(9) ? ? ? ?
O6 Fe2 O7 95.79(9) ? ? 2_565 ?
O6 Fe2 O9 90.14(9) ? ? ? ?
O6 Fe2 O17 92.59(8) ? ? ? ?
O6 Fe2 O19 171.23(8) ? ? ? ?
O7 Fe2 O9 91.41(9) 2_565 ? ? ?
O7 Fe2 O17 170.36(9) 2_565 ? ? ?
O7 Fe2 O19 92.80(8) 2_565 ? ? ?
O9 Fe2 O17 83.78(8) ? ? ? ?
O9 Fe2 O19 87.87(9) ? ? ? ?
O17 Fe2 O19 78.71(8) ? ? ? ?
O3 Fe3 O10 168.75(9) ? ? ? ?
O3 Fe3 O14 95.54(9) ? ? ? ?
O3 Fe3 O15 95.20(9) ? ? 2_655 ?
O3 Fe3 O18 88.42(9) ? ? ? ?
O3 Fe3 O20 87.17(8) ? ? ? ?
O10 Fe3 O14 92.50(9) ? ? ? ?
O10 Fe3 O15 91.54(9) ? ? 2_655 ?
O10 Fe3 O18 82.97(9) ? ? ? ?
O10 Fe3 O20 84.04(9) ? ? ? ?
O14 Fe3 O15 97.47(9) ? ? 2_655 ?
O14 Fe3 O18 173.89(9) ? ? ? ?
O14 Fe3 O20 97.01(8) ? ? ? ?
O15 Fe3 O18 86.78(8) 2_655 ? ? ?
O15 Fe3 O20 165.03(9) 2_655 ? ? ?
O18 Fe3 O20 78.51(8) ? ? ? ?
O1 P1 O2 112.61(12) ? ? ? ?
O1 P1 O3 111.77(12) ? ? ? ?
O1 P1 O4 106.14(11) ? ? ? ?
O2 P1 O3 105.54(11) ? ? ? ?
O2 P1 O4 110.41(12) ? ? ? ?
O3 P1 O4 110.45(12) ? ? ? ?
O5 P2 O6 113.97(12) ? ? ? ?
O5 P2 O7 112.25(12) ? ? ? ?
O5 P2 O8 110.12(12) ? ? ? ?
O6 P2 O7 110.86(12) ? ? ? ?
O6 P2 O8 102.90(12) ? ? ? ?
O7 P2 O8 106.04(12) ? ? ? ?
O9 P3 O10 111.39(13) ? ? 2_455 ?
O9 P3 O11 107.35(12) ? ? ? ?
O9 P3 O12 112.58(12) ? ? ? ?
O10 P3 O11 111.95(13) 2_455 ? ? ?
O10 P3 O12 110.76(13) 2_455 ? ? ?
O11 P3 O12 102.46(13) ? ? ? ?
O13 P4 O14 114.11(12) ? ? ? ?
O13 P4 O15 110.15(12) ? ? ? ?
O13 P4 O16 108.88(11) ? ? ? ?
O14 P4 O15 114.47(12) ? ? ? ?
O14 P4 O16 105.25(12) ? ? ? ?
O15 P4 O16 103.13(12) ? ? ? ?
Fe1 O1 P1 146.22(14) ? ? ? ?
Fe2 O2 P1 140.53(13) ? ? ? ?
Fe3 O3 P1 135.43(12) ? ? ? ?
Fe1 O5 P2 131.15(12) ? ? ? ?
Fe2 O6 P2 134.21(12) ? ? ? ?
Fe2 O7 P2 171.72(15) 2_565 ? ? ?
Fe2 O9 P3 139.85(14) ? ? ? ?
Fe3 O10 P3 137.90(14) ? ? 2_645 ?
Fe1 O13 P4 148.19(14) ? ? ? ?
Fe3 O14 P4 175.01(15) ? ? ? ?
Fe3 O15 P4 147.42(14) 2_655 ? ? ?
Fe2 O17 C1 114.36(17) ? ? ? ?
Fe3 O18 C1 113.48(18) ? ? 2_556 ?
Fe2 O19 C2 114.83(19) ? ? ? ?
Fe3 O20 C2 114.13(18) ? ? 2_556 ?
O17 C1 O18 127.0(3) ? ? 2_556 ?
O17 C1 C2 116.3(2) ? ? ? ?
O18 C1 C2 116.8(3) 2_556 ? ? ?
O19 C2 O20 127.4(3) ? ? 2_556 ?
O19 C2 C1 115.7(3) ? ? ? ?
O20 C2 C1 116.9(2) 2_556 ? ? ?
C3 N1 H1a 110.3(3) ? ? ? ?
C3 N1 H1b 109.3(3) ? ? ? ?
C3 N1 H1c 108.9(3) ? ? ? ?
H1a N1 H1b 109.5(3) ? ? ? ?
H1a N1 H1c 109.5(3) ? ? ? ?
H1b N1 H1c 109.5(3) ? ? ? ?
C5 N2 H2a 109.9(3) ? ? ? ?
C5 N2 H2b 109.4(3) ? ? ? ?
C5 N2 H2c 109.1(3) ? ? ? ?
H2a N2 H2b 109.5(3) ? ? ? ?
H2a N2 H2c 109.5(3) ? ? ? ?
H2b N2 H2c 109.5(3) ? ? ? ?
N1 C3 C4 113.4(3) ? ? ? ?
N1 C3 H3a 108.2(3) ? ? ? ?
N1 C3 H3b 108.6(3) ? ? ? ?
C4 C3 H3a 108.0(3) ? ? ? ?
C4 C3 H3b 109.2(4) ? ? ? ?
H3a C3 H3b 109.5(4) ? ? ? ?
C3 C4 C5 113.2(3) ? ? ? ?
C3 C4 H4a 107.9(3) ? ? ? ?
C3 C4 H4b 109.1(3) ? ? ? ?
C5 C4 H4a 108.5(3) ? ? ? ?
C5 C4 H4b 108.6(3) ? ? ? ?
H4a C4 H4b 109.5(4) ? ? ? ?
N2 C5 C4 110.8(3) ? ? ? ?
N2 C5 H5a 109.2(3) ? ? ? ?
N2 C5 H5b 109.0(3) ? ? ? ?
C4 C5 H5a 109.2(3) ? ? ? ?
C4 C5 H5b 109.1(4) ? ? ? ?
H5a C5 H5b 109.5(4) ? ? ? ?

loop_
_geom_bond_atom_site_label_1
_geom_bond_atom_site_label_2
_geom_bond_distance
_geom_bond_site_symmetry_1
_geom_bond_site_symmetry_2
_geom_bond_publ_flag
Fe1 O1 1.937(2) ? ? ?
Fe1 O1 1.937(2) ? 2_555 ?
Fe1 O5 2.0733(20) ? ? ?
Fe1 O5a 2.0733(20) ? 2_555 ?
Fe1 O13 2.0114(20) ? ? ?
Fe1 O13 2.0114(20) ? 2_555 ?
Fe2 O2 1.929(2) ? ? ?
Fe2 O6 1.999(2) ? ? ?
Fe2 O7 1.9226(20) ? 2_565 ?
Fe2 O9 1.974(2) ? ? ?
Fe2 O17 2.0954(20) ? ? ?
Fe2 O19 2.092(2) ? ? ?
Fe3 O3 1.938(2) ? ? ?
Fe3 O10 1.987(2) ? ? ?
Fe3 O14 1.923(2) ? ? ?
Fe3 O15 1.9148(19) ? 2_655 ?
Fe3 O18 2.137(2) ? ? ?
Fe3 O20 2.111(2) ? ? ?
P1 O1 1.525(2) ? ? ?
P1 O2 1.538(2) ? ? ?
P1 O3 1.534(2) ? ? ?
P1 O4 1.546(2) ? ? ?
P2 O5 1.520(2) ? ? ?
P2 O6 1.535(2) ? ? ?
P2 O7 1.499(2) ? ? ?
P2 O8 1.590(2) ? ? ?
P3 O9 1.497(2) ? ? ?
P3 O10 1.499(2) ? 2_455 ?
P3 O11 1.572(2) ? ? ?
P3 O12 1.572(2) ? ? ?
P4 O13 1.517(2) ? ? ?
P4 O14 1.504(2) ? ? ?
P4 O15 1.518(2) ? ? ?
P4 O16 1.597(2) ? ? ?
O7 Fe2 1.9226(20) ? 2_565 ?
O10 P3 1.499(2) ? 2_645 ?
O15 Fe3 1.9148(19) ? 2_655 ?
O17 C1 1.255(4) ? ? ?
O18 C1 1.253(3) ? 2_556 ?
O19 C2 1.253(3) ? ? ?
O20 C2 1.254(4) ? 2_556 ?
C1 O18 1.253(3) ? 2_556 ?
C1 C2 1.556(4) ? ? ?
C2 O20 1.254(4) ? 2_556 ?
N1 C3 1.472(5) ? ? ?
N1 H1a 0.86 ? ? ?
N1 H1b 0.86 ? ? ?
N1 H1c 0.86 ? ? ?
N2 C5 1.512(5) ? ? ?
N2 H2a 0.86 ? ? ?
N2 H2b 0.86 ? ? ?
N2 H2c 0.86 ? ? ?
C3 C4 1.489(5) ? ? ?
C3 H3a 0.96 ? ? ?
C3 H3b 0.96 ? ? ?
C4 C5 1.482(5) ? ? ?
C4 H4a 0.96 ? ? ?
C4 H4b 0.96 ? ? ?
C5 H5a 0.96 ? ? ?
C5 H5b 0.96 ? ? ?

loop_
_geom_torsion_atom_site_label_1
_geom_torsion_atom_site_label_2
_geom_torsion_atom_site_label_3
_geom_torsion_atom_site_label_4
_geom_torsion
_geom_torsion_site_symmetry_1
_geom_torsion_site_symmetry_2
_geom_torsion_site_symmetry_3
_geom_torsion_site_symmetry_4
_geom_torsion_publ_flag
O5 Fe1 O1 P1 15.30(16) ? ? ? ? ?
O13 Fe1 O1 P1 102.6(3) ? ? ? ? ?
O1 Fe1 O5 P2 -101.8(3) ? ? ? ? ?
O13 Fe1 O5 P2 168.0(3) ? ? ? ? ?
O1 Fe1 O13 P4 10.45(16) ? ? ? ? ?
O5 Fe1 O13 P4 102.1(3) ? ? ? ? ?
O6 Fe2 O2 P1 -95.8(3) ? ? ? ? ?
O9 Fe2 O2 P1 14.40(16) ? ? ? ? ?
O17 Fe2 O2 P1 -3.12(15) ? ? ? ? ?
O19 Fe2 O2 P1 75.6(2) ? ? ? ? ?
O2 Fe2 O6 P2 -38.11(19) ? ? ? ? ?
O9 Fe2 O6 P2 146.1(3) ? ? ? ? ?
O17 Fe2 O6 P2 -130.1(3) ? ? ? ? ?
O19 Fe2 O6 P2 -137.1(3) ? ? ? ? ?
O2 Fe2 O9 P3 -147.5(4) ? ? ? ? ?
O6 Fe2 O9 P3 -37.30(18) ? ? ? ? ?
O17 Fe2 O9 P3 -129.9(3) ? ? ? ? ?
O19 Fe2 O9 P3 151.2(3) ? ? ? ? ?
O2 Fe2 O17 C1 88.3(4) ? ? ? ? ?
O6 Fe2 O17 C1 179.8(5) ? ? ? ? ?
O9 Fe2 O17 C1 -90.3(4) ? ? ? ? ?
O19 Fe2 O17 C1 -1.2(3) ? ? ? ? ?
O2 Fe2 O19 C2 -89.1(4) ? ? ? ? ?
O6 Fe2 O19 C2 10.0(3) ? ? ? ? ?
O9 Fe2 O19 C2 86.9(4) ? ? ? ? ?
O17 Fe2 O19 C2 2.8(3) ? ? ? ? ?
O10 Fe3 O3 P1 -80.6(3) ? ? ? ? ?
O14 Fe3 O3 P1 54.8(2) ? ? ? ? ?
O18 Fe3 O3 P1 -120.5(3) ? ? ? ? ?
O20 Fe3 O3 P1 -41.98(19) ? ? ? ? ?
O3 Fe3 O14 P4 7.74(16) ? ? ? ? ?
O10 Fe3 O14 P4 179.9(4) ? ? ? ? ?
O18 Fe3 O14 P4 138.0(3) ? ? ? ? ?
O20 Fe3 O14 P4 95.6(3) ? ? ? ? ?
O2 P1 O1 Fe1 7.53(18) ? ? ? ? ?
O3 P1 O1 Fe1 -111.1(3) ? ? ? ? ?
O4 P1 O1 Fe1 128.4(3) ? ? ? ? ?
O1 P1 O2 Fe2 85.9(3) ? ? ? ? ?
O3 P1 O2 Fe2 -151.9(4) ? ? ? ? ?
O4 P1 O2 Fe2 -32.50(20) ? ? ? ? ?
O1 P1 O3 Fe3 -28.41(20) ? ? ? ? ?
O2 P1 O3 Fe3 -151.1(4) ? ? ? ? ?
O4 P1 O3 Fe3 89.5(3) ? ? ? ? ?
O6 P2 O5 Fe1 58.1(2) ? ? ? ? ?
O7 P2 O5 Fe1 -174.8(4) ? ? ? ? ?
O8 P2 O5 Fe1 -56.9(2) ? ? ? ? ?
O5 P2 O6 Fe2 59.3(2) ? ? ? ? ?
O7 P2 O6 Fe2 -68.5(3) ? ? ? ? ?
O8 P2 O6 Fe2 178.5(4) ? ? ? ? ?
O11 P3 O9 Fe2 86.8(3) ? ? ? ? ?
O12 P3 O9 Fe2 -25.2(2) ? ? ? ? ?
O14 P4 O13 Fe1 -11.95(19) ? ? ? ? ?
O15 P4 O13 Fe1 -142.3(4) ? ? ? ? ?
O16 P4 O13 Fe1 105.3(3) ? ? ? ? ?
O13 P4 O14 Fe3 -33.1(2) ? ? ? ? ?
O15 P4 O14 Fe3 95.1(3) ? ? ? ? ?
O16 P4 O14 Fe3 -152.4(4) ? ? ? ? ?
Fe2 O17 C1 C2 -0.2(3) ? ? ? ? ?
Fe2 O19 C2 C1 -3.7(3) ? ? ? ? ?
O17 C1 C2 O19 2.8(3) ? ? ? ? ?
N1 C3 C4 C5 67.8(7) ? ? ? ? ?
C3 C4 C5 N2 -177.9(10) ? ? ? ? ?
